data_1545138
loop_
_publ_author_name
'Kong, Jiahui'
'Shao, Jiewei'
'Li, Chengjie'
'Qi, Dongdong'
'Li, Minzhi'
'Liang, Xu'
'Zhu, Weihua'
'Jiang, Jianzhuang'
'Xie, Yongshu'

_publ_section_title
;
 Neo-N-confused Phlorins and Phlorinone: Rational Synthesis and Tunable
 Properties.
;
_journal_issue 3
_journal_name_full 'Organic letters'
_journal_page_first 650
_journal_page_last 653
_journal_paper_doi 10.1021/acs.orglett.6b03816
_journal_volume 19
_journal_year 2017
_chemical_formula_sum 'C59 H39 F15 N4'
_chemical_formula_weight 1088.94
_chemical_name_systematic
; 
 ? 
;
_space_group_IT_number 2
_symmetry_space_group_name_Hall '-P 1'
_symmetry_space_group_name_H-M 'P -1'
_atom_sites_solution_hydrogens geom
_atom_sites_solution_primary direct
_atom_sites_solution_secondary difmap
_audit_creation_method SHELXL-97
_cell_angle_alpha 119.469(3)
_cell_angle_beta 93.1170(10)
_cell_angle_gamma 105.428(2)
_cell_formula_units_Z 2
_cell_length_a 13.8688(12)
_cell_length_b 15.3205(13)
_cell_length_c 15.3261(15)
_cell_measurement_temperature 298(2)
_cell_volume 2665.6(4)
_computing_structure_refinement 'SHELXL-97 (Sheldrick, 1997)'
_computing_structure_solution 'SHELXS-97 (Sheldrick, 1990)'
_diffrn_ambient_temperature 298(2)
_diffrn_measured_fraction_theta_full 0.985
_diffrn_measured_fraction_theta_max 0.985
_diffrn_radiation_monochromator graphite
_diffrn_radiation_source 'fine-focus sealed tube'
_diffrn_radiation_type MoK\a
_diffrn_radiation_wavelength 0.71073
_diffrn_reflns_av_R_equivalents 0.0503
_diffrn_reflns_av_sigmaI/netI 0.0812
_diffrn_reflns_limit_h_max 13
_diffrn_reflns_limit_h_min -16
_diffrn_reflns_limit_k_max 17
_diffrn_reflns_limit_k_min -17
_diffrn_reflns_limit_l_max 17
_diffrn_reflns_limit_l_min -14
_diffrn_reflns_number 12936
_diffrn_reflns_theta_full 24.50
_diffrn_reflns_theta_max 24.50
_diffrn_reflns_theta_min 2.34
_exptl_absorpt_coefficient_mu 0.117
_exptl_absorpt_correction_T_max 0.9771
_exptl_absorpt_correction_T_min 0.9494
_exptl_crystal_colour black
_exptl_crystal_density_diffrn 1.357
_exptl_crystal_density_method 'not measured'
_exptl_crystal_description block
_exptl_crystal_F_000 1112
_exptl_crystal_size_max 0.45
_exptl_crystal_size_mid 0.23
_exptl_crystal_size_min 0.20
_refine_diff_density_max 0.415
_refine_diff_density_min -0.281
_refine_diff_density_rms 0.064
_refine_ls_extinction_method none
_refine_ls_goodness_of_fit_ref 0.957
_refine_ls_hydrogen_treatment mixed
_refine_ls_matrix_type full
_refine_ls_number_parameters 706
_refine_ls_number_reflns 8713
_refine_ls_number_restraints 0
_refine_ls_restrained_S_all 0.957
_refine_ls_R_factor_all 0.1453
_refine_ls_R_factor_gt 0.0834
_refine_ls_shift/su_max 0.001
_refine_ls_shift/su_mean 0.000
_refine_ls_structure_factor_coef Fsqd
_refine_ls_weighting_details 'calc w=1/[\s^2^(Fo^2^)+(0.1651P)^2^+0.0000P] where P=(Fo^2^+2Fc^2^)/3'
_refine_ls_weighting_scheme calc
_refine_ls_wR_factor_gt 0.2294
_refine_ls_wR_factor_ref 0.2746
_reflns_number_gt 4238
_reflns_number_total 8713
_reflns_threshold_expression >2sigma(I)
_cod_data_source_file ol6b03816_si_002.cif
_cod_data_source_block 160118f
_cod_depositor_comments 'Adding full bibliography for 1545137--1545139.cif.'
_cod_database_code 1545138

loop_
_symmetry_equiv_pos_as_xyz
'x, y, z'
'-x, -y, -z'

loop_
_atom_site_label
_atom_site_type_symbol
_atom_site_fract_x
_atom_site_fract_y
_atom_site_fract_z
_atom_site_U_iso_or_equiv
_atom_site_adp_type
_atom_site_occupancy
_atom_site_symmetry_multiplicity
_atom_site_calc_flag
_atom_site_refinement_flags
F1 F 0.2874(3) 0.0959(3) 0.3308(3) 0.1238(15) Uani 1 1 d .
F2 F 0.2372(4) -0.1140(4) 0.1868(3) 0.1516(19) Uani 1 1 d .
F3 F 0.0395(3) -0.2407(3) 0.1091(2) 0.1179(13) Uani 1 1 d .
F4 F -0.1119(3) -0.1563(3) 0.1757(3) 0.1225(14) Uani 1 1 d .
F5 F -0.0629(2) 0.0530(3) 0.3183(3) 0.1044(11) Uani 1 1 d .
F6 F 0.4472(3) 0.3976(3) 0.8075(3) 0.1169(13) Uani 1 1 d .
F7 F 0.5096(4) 0.3525(4) 0.9465(4) 0.173(2) Uani 1 1 d .
F8 F 0.3879(5) 0.3372(3) 1.0766(3) 0.176(2) Uani 1 1 d .
F9 F 0.2011(5) 0.3645(3) 1.0638(3) 0.155(2) Uani 1 1 d .
F10 F 0.1432(3) 0.4136(3) 0.9276(2) 0.0973(11) Uani 1 1 d .
F11 F 0.0731(2) 0.7734(2) 0.9269(2) 0.0719(8) Uani 1 1 d .
F12 F 0.0689(3) 0.9716(3) 1.0468(2) 0.0880(10) Uani 1 1 d .
F13 F 0.1732(3) 1.1319(2) 1.0198(2) 0.1094(12) Uani 1 1 d .
F14 F 0.2854(3) 1.0907(3) 0.8715(3) 0.1128(12) Uani 1 1 d .
F15 F 0.2938(3) 0.8941(2) 0.7527(2) 0.0914(10) Uani 1 1 d .
N1 N 0.1783(3) 0.3732(3) 0.4171(3) 0.0486(9) Uani 1 1 d .
H1 H 0.1969 0.4134 0.4829 0.058 Uiso 1 1 calc R
N2 N 0.1950(3) 0.3418(3) 0.5942(2) 0.0464(8) Uani 1 1 d .
N3 N 0.2192(3) 0.5583(3) 0.7506(3) 0.0513(9) Uani 1 1 d .
H3 H 0.1999 0.5183 0.6848 0.062 Uiso 1 1 calc R
N4 N 0.1019(3) 0.6251(3) 0.4945(3) 0.0576(10) Uani 1 1 d .
H4 H 0.0629 0.6176 0.4440 0.069 Uiso 1 1 calc R
C1 C 0.1755(3) 0.4096(3) 0.3499(3) 0.0505(11) Uani 1 1 d .
C2 C 0.1397(4) 0.3194(4) 0.2513(3) 0.0607(12) Uani 1 1 d .
H2 H 0.1294 0.3196 0.1909 0.073 Uiso 1 1 calc R
C3 C 0.1214(4) 0.2278(4) 0.2575(3) 0.0600(12) Uani 1 1 d .
H3A H 0.0972 0.1577 0.2025 0.072 Uiso 1 1 calc R
C4 C 0.1464(3) 0.2621(3) 0.3622(3) 0.0488(10) Uani 1 1 d .
C5 C 0.1421(3) 0.2000(3) 0.4078(3) 0.0496(11) Uani 1 1 d .
C6 C 0.1651(3) 0.2353(3) 0.5120(3) 0.0508(11) Uani 1 1 d .
C7 C 0.1704(4) 0.1640(4) 0.5493(3) 0.0617(13) Uani 1 1 d .
H7 H 0.1524 0.0902 0.5105 0.074 Uiso 1 1 calc R
C8 C 0.2071(4) 0.2286(4) 0.6520(3) 0.0632(13) Uani 1 1 d .
H8 H 0.2211 0.2077 0.6975 0.076 Uiso 1 1 calc R
C9 C 0.2206(3) 0.3377(3) 0.6784(3) 0.0500(11) Uani 1 1 d .
C10 C 0.2562(3) 0.4268(3) 0.7826(3) 0.0508(11) Uani 1 1 d .
C11 C 0.2546(3) 0.5281(4) 0.8145(3) 0.0536(11) Uani 1 1 d .
C12 C 0.2809(4) 0.6221(4) 0.9188(3) 0.0600(12) Uani 1 1 d .
H12 H 0.3086 0.6267 0.9781 0.072 Uiso 1 1 calc R
C13 C 0.2583(4) 0.7012(4) 0.9152(3) 0.0583(12) Uani 1 1 d .
H13 H 0.2665 0.7682 0.9714 0.070 Uiso 1 1 calc R
C14 C 0.2192(3) 0.6632(3) 0.8082(3) 0.0512(11) Uani 1 1 d .
C15 C 0.1891(3) 0.7163(3) 0.7671(3) 0.0520(11) Uani 1 1 d .
C16 C 0.0933(4) 0.6761(4) 0.5960(3) 0.0599(12) Uani 1 1 d .
H16 H 0.0451 0.7091 0.6207 0.072 Uiso 1 1 calc R
C17 C 0.1667(3) 0.6702(3) 0.6541(3) 0.0498(11) Uani 1 1 d .
C18 C 0.2234(3) 0.6129(4) 0.5847(3) 0.0529(11) Uani 1 1 d .
H18 H 0.2776 0.5953 0.6018 0.063 Uiso 1 1 calc R
C19 C 0.1829(3) 0.5886(4) 0.4880(3) 0.0504(11) Uani 1 1 d .
C20 C 0.2177(3) 0.5264(3) 0.3873(3) 0.0498(11) Uani 1 1 d .
C21 C 0.1142(4) 0.0807(3) 0.3299(3) 0.0506(11) Uani 1 1 d .
C22 C 0.1883(4) 0.0359(4) 0.2949(4) 0.0732(15) Uani 1 1 d .
C23 C 0.1628(5) -0.0736(5) 0.2201(4) 0.0827(17) Uani 1 1 d .
C24 C 0.0630(6) -0.1351(4) 0.1817(4) 0.0764(16) Uani 1 1 d .
C25 C -0.0119(5) -0.0936(4) 0.2156(4) 0.0759(16) Uani 1 1 d .
C26 C 0.0141(4) 0.0146(4) 0.2890(4) 0.0648(13) Uani 1 1 d .
C27 C 0.2942(4) 0.4078(4) 0.8633(3) 0.0620(13) Uani 1 1 d .
C28 C 0.3839(5) 0.3909(4) 0.8715(4) 0.0770(16) Uani 1 1 d .
C29 C 0.4183(7) 0.3663(5) 0.9425(6) 0.104(2) Uani 1 1 d .
C30 C 0.3556(8) 0.3605(5) 1.0084(5) 0.106(3) Uani 1 1 d .
C31 C 0.2664(7) 0.3749(5) 1.0023(4) 0.095(2) Uani 1 1 d .
C32 C 0.2328(5) 0.3985(4) 0.9317(4) 0.0734(16) Uani 1 1 d .
C33 C 0.1826(3) 0.8243(3) 0.8335(3) 0.0513(11) Uani 1 1 d .
C34 C 0.1272(4) 0.8497(4) 0.9110(3) 0.0589(12) Uani 1 1 d .
C35 C 0.1237(4) 0.9515(4) 0.9730(3) 0.0623(13) Uani 1 1 d .
C36 C 0.1752(5) 1.0319(4) 0.9591(4) 0.0727(15) Uani 1 1 d .
C37 C 0.2323(5) 1.0117(4) 0.8842(4) 0.0755(15) Uani 1 1 d .
C38 C 0.2346(4) 0.9085(4) 0.8220(3) 0.0641(13) Uani 1 1 d .
C39 C 0.1750(4) 0.5466(4) 0.3038(3) 0.0531(11) Uani 1 1 d .
C40 C 0.0681(4) 0.5024(4) 0.2608(3) 0.0622(13) Uani 1 1 d .
H40 H 0.0248 0.4643 0.2837 0.075 Uiso 1 1 calc R
C41 C 0.0273(4) 0.5155(5) 0.1850(4) 0.0732(15) Uani 1 1 d .
H41 H -0.0427 0.4850 0.1563 0.088 Uiso 1 1 calc R
C42 C 0.0917(5) 0.5742(5) 0.1524(4) 0.0761(15) Uani 1 1 d .
H42 H 0.0645 0.5849 0.1031 0.091 Uiso 1 1 calc R
C43 C 0.1946(5) 0.6163(5) 0.1922(4) 0.0773(15) Uani 1 1 d .
H43 H 0.2372 0.6550 0.1693 0.093 Uiso 1 1 calc R
C44 C 0.2375(4) 0.6018(4) 0.2682(3) 0.0672(13) Uani 1 1 d .
H44 H 0.3080 0.6297 0.2939 0.081 Uiso 1 1 calc R
C45 C 0.3363(4) 0.5657(4) 0.4106(3) 0.0600(12) Uani 1 1 d .
C46 C 0.3887(4) 0.4967(5) 0.3652(5) 0.0885(17) Uani 1 1 d .
H46 H 0.3526 0.4245 0.3208 0.106 Uiso 1 1 calc R
C47 C 0.4972(6) 0.5337(8) 0.3848(6) 0.122(3) Uani 1 1 d .
H47 H 0.5326 0.4865 0.3539 0.146 Uiso 1 1 calc R
C48 C 0.5485(6) 0.6393(8) 0.4495(6) 0.126(3) Uani 1 1 d .
H48 H 0.6198 0.6637 0.4635 0.151 Uiso 1 1 calc R
C49 C 0.4984(5) 0.7112(7) 0.4950(5) 0.106(2) Uani 1 1 d .
H49 H 0.5353 0.7834 0.5379 0.128 Uiso 1 1 calc R
C50 C 0.3919(4) 0.6747(5) 0.4761(4) 0.0784(16) Uani 1 1 d .
H50 H 0.3573 0.7227 0.5069 0.094 Uiso 1 1 calc R
C51 C 0.1028(9) 0.8346(8) 0.4229(6) 0.143(3) Uani 1 1 d .
H51A H 0.0702 0.7934 0.4509 0.214 Uiso 1 1 calc R
H51B H 0.0857 0.7910 0.3492 0.214 Uiso 1 1 calc R
H51C H 0.0793 0.8942 0.4445 0.214 Uiso 1 1 calc R
C52 C 0.2165(15) 0.8739(14) 0.4605(14) 0.247(8) Uani 1 1 d .
H52A H 0.2315 0.8140 0.4567 0.296 Uiso 1 1 calc R
H52B H 0.2446 0.8824 0.4074 0.296 Uiso 1 1 calc R
C53 C 0.2759(14) 0.9578(14) 0.5478(12) 0.213(6) Uani 1 1 d .
H53A H 0.2469 0.9511 0.6013 0.255 Uiso 1 1 calc R
H53B H 0.2636 1.0185 0.5507 0.255 Uiso 1 1 calc R
C54 C 0.3902(15) 0.9924(15) 0.5838(14) 0.242(7) Uani 1 1 d .
H54A H 0.4050 0.9413 0.5975 0.290 Uiso 1 1 calc R
H54B H 0.4223 0.9901 0.5284 0.290 Uiso 1 1 calc R
C55 C 0.4371(15) 1.0985(16) 0.6755(14) 0.255(7) Uani 1 1 d .
H55A H 0.4276 1.1488 0.6577 0.306 Uiso 1 1 calc R
H55B H 0.3972 1.1024 0.7266 0.306 Uiso 1 1 calc R
C56 C 0.5422(14) 1.1372(17) 0.7251(17) 0.344(13) Uani 1 1 d .
H56A H 0.5697 1.0800 0.6964 0.515 Uiso 1 1 calc R
H56B H 0.5478 1.1649 0.7973 0.515 Uiso 1 1 calc R
H56C H 0.5800 1.1927 0.7150 0.515 Uiso 1 1 calc R
C57 C 0.4698(18) 0.1999(19) 0.1950(15) 0.329(12) Uani 1 1 d .
H57A H 0.5273 0.2221 0.2477 0.493 Uiso 1 1 calc R
H57B H 0.4130 0.2150 0.2253 0.493 Uiso 1 1 calc R
H57C H 0.4880 0.2378 0.1603 0.493 Uiso 1 1 calc R
C58 C 0.440(2) 0.080(3) 0.1174(18) 0.353(17) Uani 1 1 d .
H58A H 0.4462 0.0441 0.1539 0.424 Uiso 1 1 calc R
H58B H 0.3683 0.0520 0.0823 0.424 Uiso 1 1 calc R
C59 C 0.504(3) 0.056(3) 0.0410(15) 0.32(2) Uani 1 1 d .
H59A H 0.5742 0.0911 0.0796 0.388 Uiso 1 1 calc R
H59B H 0.4933 0.0911 0.0054 0.388 Uiso 1 1 calc R

loop_
_atom_site_aniso_label
_atom_site_aniso_U_11
_atom_site_aniso_U_22
_atom_site_aniso_U_33
_atom_site_aniso_U_23
_atom_site_aniso_U_13
_atom_site_aniso_U_12
F1 0.074(2) 0.095(3) 0.135(3) 0.012(2) 0.008(2) 0.033(2)
F2 0.141(4) 0.115(3) 0.144(3) 0.011(3) 0.026(3) 0.080(3)
F3 0.181(4) 0.064(2) 0.076(2) 0.0218(18) 0.017(2) 0.028(2)
F4 0.111(3) 0.078(2) 0.104(3) 0.023(2) 0.006(2) -0.023(2)
F5 0.067(2) 0.096(2) 0.097(2) 0.021(2) 0.0161(18) 0.0106(19)
F6 0.085(3) 0.137(3) 0.145(3) 0.081(3) 0.014(2) 0.049(2)
F7 0.154(4) 0.147(4) 0.194(5) 0.075(4) -0.062(4) 0.064(3)
F8 0.302(7) 0.115(3) 0.098(3) 0.065(3) -0.058(3) 0.054(4)
F9 0.286(6) 0.122(3) 0.082(2) 0.074(3) 0.064(3) 0.060(4)
F10 0.117(3) 0.108(3) 0.090(2) 0.062(2) 0.048(2) 0.044(2)
F11 0.085(2) 0.0800(19) 0.0647(16) 0.0454(16) 0.0337(15) 0.0290(16)
F12 0.128(3) 0.093(2) 0.0615(17) 0.0388(17) 0.0432(18) 0.062(2)
F13 0.172(4) 0.0658(19) 0.083(2) 0.0256(17) 0.035(2) 0.056(2)
F14 0.152(3) 0.074(2) 0.116(3) 0.058(2) 0.044(2) 0.024(2)
F15 0.112(3) 0.083(2) 0.088(2) 0.0511(18) 0.051(2) 0.0293(19)
N1 0.048(2) 0.054(2) 0.0449(19) 0.0277(18) 0.0109(16) 0.0164(18)
N2 0.051(2) 0.0492(19) 0.0395(18) 0.0249(16) 0.0073(16) 0.0154(17)
N3 0.060(2) 0.056(2) 0.0430(19) 0.0284(18) 0.0089(17) 0.0231(19)
N4 0.054(2) 0.076(3) 0.048(2) 0.033(2) 0.0142(17) 0.029(2)
C1 0.059(3) 0.058(3) 0.043(2) 0.032(2) 0.012(2) 0.021(2)
C2 0.075(3) 0.068(3) 0.039(2) 0.031(2) 0.010(2) 0.018(3)
C3 0.076(3) 0.054(3) 0.041(2) 0.022(2) 0.009(2) 0.017(3)
C4 0.054(3) 0.051(2) 0.041(2) 0.022(2) 0.010(2) 0.021(2)
C5 0.043(2) 0.059(3) 0.046(2) 0.028(2) 0.0103(19) 0.015(2)
C6 0.045(3) 0.060(3) 0.043(2) 0.026(2) 0.0092(19) 0.015(2)
C7 0.079(3) 0.051(2) 0.052(3) 0.029(2) 0.004(2) 0.016(3)
C8 0.078(3) 0.062(3) 0.052(3) 0.034(2) 0.007(2) 0.020(3)
C9 0.051(3) 0.058(3) 0.046(2) 0.032(2) 0.010(2) 0.016(2)
C10 0.059(3) 0.054(2) 0.048(2) 0.032(2) 0.009(2) 0.020(2)
C11 0.054(3) 0.066(3) 0.044(2) 0.031(2) 0.010(2) 0.019(2)
C12 0.065(3) 0.074(3) 0.039(2) 0.029(2) 0.003(2) 0.023(3)
C13 0.064(3) 0.066(3) 0.040(2) 0.024(2) 0.004(2) 0.023(3)
C14 0.058(3) 0.057(2) 0.041(2) 0.026(2) 0.011(2) 0.022(2)
C15 0.056(3) 0.055(2) 0.042(2) 0.023(2) 0.013(2) 0.019(2)
C16 0.065(3) 0.072(3) 0.051(3) 0.031(2) 0.017(2) 0.037(3)
C17 0.052(3) 0.056(2) 0.045(2) 0.029(2) 0.012(2) 0.019(2)
C18 0.050(3) 0.067(3) 0.046(2) 0.030(2) 0.011(2) 0.024(2)
C19 0.049(3) 0.063(3) 0.040(2) 0.030(2) 0.0109(19) 0.014(2)
C20 0.051(3) 0.059(3) 0.043(2) 0.030(2) 0.012(2) 0.016(2)
C21 0.065(3) 0.044(2) 0.044(2) 0.025(2) 0.008(2) 0.017(2)
C22 0.070(4) 0.061(3) 0.066(3) 0.018(3) 0.005(3) 0.023(3)
C23 0.100(5) 0.066(3) 0.077(4) 0.026(3) 0.019(4) 0.045(4)
C24 0.110(5) 0.052(3) 0.055(3) 0.025(3) 0.010(3) 0.018(4)
C25 0.083(4) 0.062(3) 0.052(3) 0.023(3) 0.005(3) -0.005(3)
C26 0.066(3) 0.066(3) 0.051(3) 0.027(3) 0.012(3) 0.013(3)
C27 0.073(3) 0.060(3) 0.051(3) 0.031(2) -0.002(2) 0.018(3)
C28 0.085(4) 0.067(3) 0.073(3) 0.036(3) -0.001(3) 0.021(3)
C29 0.121(6) 0.065(3) 0.105(5) 0.035(4) -0.037(5) 0.033(4)
C30 0.153(8) 0.078(4) 0.068(4) 0.037(4) -0.030(5) 0.025(5)
C31 0.155(7) 0.066(3) 0.056(3) 0.034(3) 0.011(4) 0.025(4)
C32 0.110(5) 0.059(3) 0.049(3) 0.034(3) 0.003(3) 0.017(3)
C33 0.064(3) 0.055(2) 0.041(2) 0.028(2) 0.015(2) 0.023(2)
C34 0.067(3) 0.069(3) 0.044(2) 0.032(2) 0.013(2) 0.024(3)
C35 0.085(4) 0.061(3) 0.045(3) 0.025(2) 0.020(2) 0.036(3)
C36 0.107(4) 0.055(3) 0.053(3) 0.021(2) 0.016(3) 0.037(3)
C37 0.100(4) 0.060(3) 0.068(3) 0.038(3) 0.019(3) 0.021(3)
C38 0.080(4) 0.065(3) 0.050(3) 0.032(3) 0.019(3) 0.023(3)
C39 0.060(3) 0.060(3) 0.043(2) 0.029(2) 0.016(2) 0.021(2)
C40 0.060(3) 0.082(3) 0.050(3) 0.041(3) 0.009(2) 0.019(3)
C41 0.072(4) 0.089(4) 0.063(3) 0.043(3) 0.007(3) 0.028(3)
C42 0.094(4) 0.084(4) 0.062(3) 0.049(3) 0.008(3) 0.027(3)
C43 0.094(4) 0.084(4) 0.064(3) 0.054(3) 0.018(3) 0.015(3)
C44 0.068(3) 0.081(3) 0.054(3) 0.043(3) 0.015(2) 0.011(3)
C45 0.050(3) 0.085(4) 0.055(3) 0.044(3) 0.019(2) 0.021(3)
C46 0.066(4) 0.095(4) 0.095(4) 0.041(4) 0.030(3) 0.030(3)
C47 0.068(5) 0.145(7) 0.136(6) 0.057(6) 0.038(4) 0.045(5)
C48 0.059(4) 0.161(9) 0.123(6) 0.061(6) 0.021(4) 0.015(5)
C49 0.066(4) 0.121(6) 0.100(5) 0.053(4) 0.019(4) -0.006(4)
C50 0.057(3) 0.091(4) 0.071(3) 0.042(3) 0.013(3) 0.004(3)
C51 0.196(10) 0.138(7) 0.119(6) 0.079(6) 0.035(7) 0.068(7)
C52 0.226(18) 0.197(16) 0.243(17) 0.059(13) 0.023(14) 0.084(14)
C53 0.215(17) 0.202(15) 0.218(15) 0.105(13) 0.008(13) 0.083(13)
C54 0.209(17) 0.220(18) 0.239(16) 0.096(14) 0.057(14) 0.039(14)
C55 0.216(17) 0.233(19) 0.244(18) 0.087(16) 0.048(15) 0.051(16)
C56 0.201(18) 0.32(3) 0.34(2) 0.08(2) 0.059(18) 0.031(18)
C57 0.32(3) 0.32(3) 0.26(2) 0.14(2) -0.057(19) 0.04(2)
C58 0.30(3) 0.40(4) 0.26(3) 0.17(3) -0.09(2) 0.01(4)
C59 0.24(2) 0.39(5) 0.27(5) 0.20(4) -0.09(3) -0.01(4)

loop_
_atom_type_symbol
_atom_type_description
_atom_type_scat_dispersion_real
_atom_type_scat_dispersion_imag
_atom_type_scat_source
C C 0.0033 0.0016 'International Tables Vol C Tables 4.2.6.8 and 6.1.1.4'
H H 0.0000 0.0000 'International Tables Vol C Tables 4.2.6.8 and 6.1.1.4'
N N 0.0061 0.0033 'International Tables Vol C Tables 4.2.6.8 and 6.1.1.4'
F F 0.0171 0.0103 'International Tables Vol C Tables 4.2.6.8 and 6.1.1.4'

loop_
_geom_angle_atom_site_label_1
_geom_angle_atom_site_label_2
_geom_angle_atom_site_label_3
_geom_angle
_geom_angle_site_symmetry_1
_geom_angle_site_symmetry_3
C1 N1 C4 110.3(3) . .
C1 N1 H1 124.9 . .
C4 N1 H1 124.9 . .
C9 N2 C6 104.4(3) . .
C11 N3 C14 110.6(3) . .
C11 N3 H3 124.7 . .
C14 N3 H3 124.7 . .
C19 N4 C16 108.7(3) . .
C19 N4 H4 125.7 . .
C16 N4 H4 125.7 . .
C2 C1 N1 106.4(4) . .
C2 C1 C20 131.7(4) . .
N1 C1 C20 121.6(3) . .
C1 C2 C3 109.3(4) . .
C1 C2 H2 125.4 . .
C3 C2 H2 125.4 . .
C2 C3 C4 107.5(4) . .
C2 C3 H3A 126.3 . .
C4 C3 H3A 126.3 . .
N1 C4 C3 106.6(4) . .
N1 C4 C5 124.4(3) . .
C3 C4 C5 129.0(4) . .
C6 C5 C4 128.2(4) . .
C6 C5 C21 117.9(4) . .
C4 C5 C21 113.8(3) . .
C5 C6 N2 125.9(4) . .
C5 C6 C7 122.9(4) . .
N2 C6 C7 110.9(3) . .
C8 C7 C6 105.4(4) . .
C8 C7 H7 127.3 . .
C6 C7 H7 127.3 . .
C7 C8 C9 107.4(4) . .
C7 C8 H8 126.3 . .
C9 C8 H8 126.3 . .
N2 C9 C10 126.1(4) . .
N2 C9 C8 111.9(4) . .
C10 C9 C8 122.1(4) . .
C11 C10 C9 124.7(4) . .
C11 C10 C27 117.5(4) . .
C9 C10 C27 117.7(4) . .
C10 C11 N3 125.0(4) . .
C10 C11 C12 129.5(4) . .
N3 C11 C12 105.4(4) . .
C13 C12 C11 109.4(4) . .
C13 C12 H12 125.3 . .
C11 C12 H12 125.3 . .
C12 C13 C14 108.1(4) . .
C12 C13 H13 125.9 . .
C14 C13 H13 125.9 . .
C15 C14 N3 124.6(4) . .
C15 C14 C13 129.0(4) . .
N3 C14 C13 106.4(4) . .
C14 C15 C17 121.2(4) . .
C14 C15 C33 121.6(4) . .
C17 C15 C33 117.2(4) . .
C17 C16 N4 109.3(4) . .
C17 C16 H16 125.4 . .
N4 C16 H16 125.4 . .
C16 C17 C18 106.2(4) . .
C16 C17 C15 128.5(4) . .
C18 C17 C15 125.2(4) . .
C19 C18 C17 107.8(4) . .
C19 C18 H18 126.1 . .
C17 C18 H18 126.1 . .
N4 C19 C18 108.0(4) . .
N4 C19 C20 124.8(3) . .
C18 C19 C20 127.1(4) . .
C1 C20 C45 110.6(4) . .
C1 C20 C19 108.2(3) . .
C45 C20 C19 108.5(3) . .
C1 C20 C39 109.8(3) . .
C45 C20 C39 110.0(3) . .
C19 C20 C39 109.7(3) . .
C26 C21 C22 117.0(4) . .
C26 C21 C5 121.5(4) . .
C22 C21 C5 121.4(4) . .
F1 C22 C21 120.2(4) . .
F1 C22 C23 118.1(5) . .
C21 C22 C23 121.7(5) . .
F2 C23 C24 121.1(5) . .
F2 C23 C22 119.9(6) . .
C24 C23 C22 118.9(5) . .
C23 C24 C25 120.8(5) . .
C23 C24 F3 118.3(6) . .
C25 C24 F3 120.9(6) . .
C24 C25 F4 120.2(5) . .
C24 C25 C26 119.8(5) . .
F4 C25 C26 120.0(6) . .
F5 C26 C21 120.5(4) . .
F5 C26 C25 117.8(5) . .
C21 C26 C25 121.8(5) . .
C28 C27 C32 115.5(5) . .
C28 C27 C10 123.0(5) . .
C32 C27 C10 121.3(5) . .
C27 C28 F6 119.1(5) . .
C27 C28 C29 124.1(7) . .
F6 C28 C29 116.8(6) . .
F7 C29 C30 122.4(7) . .
F7 C29 C28 120.1(9) . .
C30 C29 C28 117.4(7) . .
C31 C30 F8 121.6(9) . .
C31 C30 C29 120.6(6) . .
F8 C30 C29 117.8(9) . .
C30 C31 F9 121.4(7) . .
C30 C31 C32 121.6(7) . .
F9 C31 C32 117.0(8) . .
F10 C32 C31 120.5(6) . .
F10 C32 C27 118.8(4) . .
C31 C32 C27 120.7(7) . .
C38 C33 C34 115.6(4) . .
C38 C33 C15 120.6(4) . .
C34 C33 C15 123.8(4) . .
F11 C34 C35 117.3(4) . .
F11 C34 C33 120.0(4) . .
C35 C34 C33 122.7(5) . .
F12 C35 C36 119.7(4) . .
F12 C35 C34 120.2(5) . .
C36 C35 C34 120.1(5) . .
F13 C36 C35 120.7(5) . .
F13 C36 C37 119.5(5) . .
C35 C36 C37 119.8(5) . .
F14 C37 C36 120.4(5) . .
F14 C37 C38 120.3(5) . .
C36 C37 C38 119.3(5) . .
F15 C38 C33 120.7(4) . .
F15 C38 C37 116.8(5) . .
C33 C38 C37 122.5(5) . .
C44 C39 C40 118.5(4) . .
C44 C39 C20 122.6(4) . .
C40 C39 C20 118.8(4) . .
C41 C40 C39 120.9(5) . .
C41 C40 H40 119.5 . .
C39 C40 H40 119.5 . .
C42 C41 C40 119.5(5) . .
C42 C41 H41 120.3 . .
C40 C41 H41 120.3 . .
C43 C42 C41 120.3(5) . .
C43 C42 H42 119.8 . .
C41 C42 H42 119.8 . .
C42 C43 C44 120.7(5) . .
C42 C43 H43 119.6 . .
C44 C43 H43 119.6 . .
C39 C44 C43 120.0(5) . .
C39 C44 H44 120.0 . .
C43 C44 H44 120.0 . .
C46 C45 C50 118.9(5) . .
C46 C45 C20 121.2(5) . .
C50 C45 C20 119.9(4) . .
C45 C46 C47 120.9(6) . .
C45 C46 H46 119.6 . .
C47 C46 H46 119.6 . .
C48 C47 C46 118.7(7) . .
C48 C47 H47 120.6 . .
C46 C47 H47 120.6 . .
C47 C48 C49 122.1(7) . .
C47 C48 H48 119.0 . .
C49 C48 H48 119.0 . .
C48 C49 C50 119.2(7) . .
C48 C49 H49 120.4 . .
C50 C49 H49 120.4 . .
C49 C50 C45 120.3(6) . .
C49 C50 H50 119.8 . .
C45 C50 H50 119.8 . .
C52 C51 H51A 109.5 . .
C52 C51 H51B 109.5 . .
H51A C51 H51B 109.5 . .
C52 C51 H51C 109.5 . .
H51A C51 H51C 109.5 . .
H51B C51 H51C 109.5 . .
C53 C52 C51 130.1(15) . .
C53 C52 H52A 104.8 . .
C51 C52 H52A 104.8 . .
C53 C52 H52B 104.8 . .
C51 C52 H52B 104.8 . .
H52A C52 H52B 105.8 . .
C52 C53 C54 128.2(16) . .
C52 C53 H53A 105.3 . .
C54 C53 H53A 105.3 . .
C52 C53 H53B 105.3 . .
C54 C53 H53B 105.3 . .
H53A C53 H53B 106.0 . .
C55 C54 C53 115.4(16) . .
C55 C54 H54A 108.4 . .
C53 C54 H54A 108.4 . .
C55 C54 H54B 108.4 . .
C53 C54 H54B 108.4 . .
H54A C54 H54B 107.5 . .
C56 C55 C54 121.6(19) . .
C56 C55 H55A 106.9 . .
C54 C55 H55A 106.9 . .
C56 C55 H55B 106.9 . .
C54 C55 H55B 106.9 . .
H55A C55 H55B 106.7 . .
C55 C56 H56A 109.5 . .
C55 C56 H56B 109.5 . .
H56A C56 H56B 109.5 . .
C55 C56 H56C 109.5 . .
H56A C56 H56C 109.5 . .
H56B C56 H56C 109.5 . .
C58 C57 H57A 109.5 . .
C58 C57 H57B 109.5 . .
H57A C57 H57B 109.5 . .
C58 C57 H57C 109.5 . .
H57A C57 H57C 109.5 . .
H57B C57 H57C 109.5 . .
C59 C58 C57 112(4) . .
C59 C58 H58A 109.2 . .
C57 C58 H58A 109.2 . .
C59 C58 H58B 109.2 . .
C57 C58 H58B 109.2 . .
H58A C58 H58B 107.9 . .
C58 C59 C59 124(6) . 2_655
C58 C59 H59A 106.3 . .
C59 C59 H59A 106.3 2_655 .
C58 C59 H59B 106.3 . .
C59 C59 H59B 106.3 2_655 .
H59A C59 H59B 106.4 . .

loop_
_geom_bond_atom_site_label_1
_geom_bond_atom_site_label_2
_geom_bond_distance
_geom_bond_site_symmetry_2
F1 C22 1.337(6) .
F2 C23 1.339(6) .
F3 C24 1.368(6) .
F4 C25 1.357(6) .
F5 C26 1.348(6) .
F6 C28 1.373(7) .
F7 C29 1.342(9) .
F8 C30 1.350(7) .
F9 C31 1.376(8) .
F10 C32 1.328(7) .
F11 C34 1.351(6) .
F12 C35 1.351(5) .
F13 C36 1.355(5) .
F14 C37 1.348(6) .
F15 C38 1.346(5) .
N1 C1 1.395(5) .
N1 C4 1.397(5) .
N1 H1 0.8600 .
N2 C9 1.355(5) .
N2 C6 1.408(5) .
N3 C11 1.390(5) .
N3 C14 1.402(5) .
N3 H3 0.8600 .
N4 C19 1.369(5) .
N4 C16 1.385(5) .
N4 H4 0.8600 .
C1 C2 1.392(6) .
C1 C20 1.507(6) .
C2 C3 1.409(7) .
C2 H2 0.9300 .
C3 C4 1.409(6) .
C3 H3A 0.9300 .
C4 C5 1.423(6) .
C5 C6 1.395(6) .
C5 C21 1.530(6) .
C6 C7 1.477(6) .
C7 C8 1.352(6) .
C7 H7 0.9300 .
C8 C9 1.467(6) .
C8 H8 0.9300 .
C9 C10 1.437(6) .
C10 C11 1.386(6) .
C10 C27 1.502(6) .
C11 C12 1.468(6) .
C12 C13 1.354(6) .
C12 H12 0.9300 .
C13 C14 1.456(6) .
C13 H13 0.9300 .
C14 C15 1.375(6) .
C15 C17 1.488(6) .
C15 C33 1.488(6) .
C16 C17 1.367(6) .
C16 H16 0.9300 .
C17 C18 1.435(6) .
C18 C19 1.381(6) .
C18 H18 0.9300 .
C19 C20 1.550(6) .
C20 C45 1.548(6) .
C20 C39 1.577(6) .
C21 C26 1.370(6) .
C21 C22 1.375(7) .
C22 C23 1.415(7) .
C23 C24 1.350(8) .
C24 C25 1.356(8) .
C25 C26 1.396(7) .
C27 C28 1.349(8) .
C27 C32 1.422(8) .
C28 C29 1.413(9) .
C29 C30 1.388(11) .
C30 C31 1.319(10) .
C31 C32 1.393(8) .
C33 C38 1.398(7) .
C33 C34 1.399(6) .
C34 C35 1.386(6) .
C35 C36 1.372(7) .
C36 C37 1.386(7) .
C37 C38 1.399(7) .
C39 C44 1.371(6) .
C39 C40 1.418(6) .
C40 C41 1.388(7) .
C40 H40 0.9300 .
C41 C42 1.386(8) .
C41 H41 0.9300 .
C42 C43 1.361(8) .
C42 H42 0.9300 .
C43 C44 1.418(7) .
C43 H43 0.9300 .
C44 H44 0.9300 .
C45 C46 1.367(7) .
C45 C50 1.404(7) .
C46 C47 1.416(9) .
C46 H46 0.9300 .
C47 C48 1.356(11) .
C47 H47 0.9300 .
C48 C49 1.373(10) .
C48 H48 0.9300 .
C49 C50 1.390(8) .
C49 H49 0.9300 .
C50 H50 0.9300 .
C51 C52 1.496(18) .
C51 H51A 0.9600 .
C51 H51B 0.9600 .
C51 H51C 0.9600 .
C52 C53 1.321(17) .
C52 H52A 0.9700 .
C52 H52B 0.9700 .
C53 C54 1.505(18) .
C53 H53A 0.9700 .
C53 H53B 0.9700 .
C54 C55 1.460(19) .
C54 H54A 0.9700 .
C54 H54B 0.9700 .
C55 C56 1.43(2) .
C55 H55A 0.9700 .
C55 H55B 0.9700 .
C56 H56A 0.9600 .
C56 H56B 0.9600 .
C56 H56C 0.9600 .
C57 C58 1.54(4) .
C57 H57A 0.9600 .
C57 H57B 0.9600 .
C57 H57C 0.9600 .
C58 C59 1.47(4) .
C58 H58A 0.9700 .
C58 H58B 0.9700 .
C59 C59 1.51(6) 2_655
C59 H59A 0.9700 .
C59 H59B 0.9700 .

loop_
_geom_torsion_atom_site_label_1
_geom_torsion_atom_site_label_2
_geom_torsion_atom_site_label_3
_geom_torsion_atom_site_label_4
_geom_torsion
_geom_torsion_site_symmetry_4
C4 N1 C1 C2 1.0(5) .
C4 N1 C1 C20 -172.7(4) .
N1 C1 C2 C3 -0.6(5) .
C20 C1 C2 C3 172.2(4) .
C1 C2 C3 C4 0.0(6) .
C1 N1 C4 C3 -1.0(5) .
C1 N1 C4 C5 178.8(4) .
C2 C3 C4 N1 0.6(5) .
C2 C3 C4 C5 -179.2(4) .
N1 C4 C5 C6 1.8(7) .
C3 C4 C5 C6 -178.4(5) .
N1 C4 C5 C21 -174.6(4) .
C3 C4 C5 C21 5.2(7) .
C4 C5 C6 N2 2.0(7) .
C21 C5 C6 N2 178.2(4) .
C4 C5 C6 C7 -172.0(4) .
C21 C5 C6 C7 4.3(6) .
C9 N2 C6 C5 -172.9(4) .
C9 N2 C6 C7 1.7(5) .
C5 C6 C7 C8 172.3(4) .
N2 C6 C7 C8 -2.4(5) .
C6 C7 C8 C9 2.1(5) .
C6 N2 C9 C10 -179.9(4) .
C6 N2 C9 C8 -0.4(5) .
C7 C8 C9 N2 -1.2(6) .
C7 C8 C9 C10 178.3(4) .
N2 C9 C10 C11 10.6(7) .
C8 C9 C10 C11 -168.8(5) .
N2 C9 C10 C27 -171.9(4) .
C8 C9 C10 C27 8.7(7) .
C9 C10 C11 N3 -0.5(7) .
C27 C10 C11 N3 -178.0(4) .
C9 C10 C11 C12 174.6(5) .
C27 C10 C11 C12 -3.0(7) .
C14 N3 C11 C10 174.5(4) .
C14 N3 C11 C12 -1.6(5) .
C10 C11 C12 C13 -173.9(5) .
N3 C11 C12 C13 1.9(5) .
C11 C12 C13 C14 -1.6(6) .
C11 N3 C14 C15 179.4(4) .
C11 N3 C14 C13 0.7(5) .
C12 C13 C14 C15 -178.1(5) .
C12 C13 C14 N3 0.6(5) .
N3 C14 C15 C17 -8.4(7) .
C13 C14 C15 C17 170.1(4) .
N3 C14 C15 C33 174.7(4) .
C13 C14 C15 C33 -6.9(8) .
C19 N4 C16 C17 -1.5(5) .
N4 C16 C17 C18 0.2(5) .
N4 C16 C17 C15 177.8(4) .
C14 C15 C17 C16 143.7(5) .
C33 C15 C17 C16 -39.2(7) .
C14 C15 C17 C18 -39.1(7) .
C33 C15 C17 C18 138.0(5) .
C16 C17 C18 C19 1.2(5) .
C15 C17 C18 C19 -176.5(4) .
C16 N4 C19 C18 2.3(5) .
C16 N4 C19 C20 179.5(4) .
C17 C18 C19 N4 -2.1(5) .
C17 C18 C19 C20 -179.3(4) .
C2 C1 C20 C45 -96.4(5) .
N1 C1 C20 C45 75.5(5) .
C2 C1 C20 C19 144.9(5) .
N1 C1 C20 C19 -43.2(5) .
C2 C1 C20 C39 25.2(6) .
N1 C1 C20 C39 -162.9(4) .
N4 C19 C20 C1 -99.5(5) .
C18 C19 C20 C1 77.2(5) .
N4 C19 C20 C45 140.4(4) .
C18 C19 C20 C45 -42.8(6) .
N4 C19 C20 C39 20.2(6) .
C18 C19 C20 C39 -163.0(4) .
C6 C5 C21 C26 95.8(5) .
C4 C5 C21 C26 -87.4(5) .
C6 C5 C21 C22 -86.9(5) .
C4 C5 C21 C22 89.9(5) .
C26 C21 C22 F1 179.4(5) .
C5 C21 C22 F1 1.9(7) .
C26 C21 C22 C23 -0.2(7) .
C5 C21 C22 C23 -177.6(5) .
F1 C22 C23 F2 -0.6(8) .
C21 C22 C23 F2 179.0(5) .
F1 C22 C23 C24 -179.0(5) .
C21 C22 C23 C24 0.6(8) .
F2 C23 C24 C25 -179.8(6) .
C22 C23 C24 C25 -1.4(8) .
F2 C23 C24 F3 1.3(8) .
C22 C23 C24 F3 179.7(5) .
C23 C24 C25 F4 179.5(5) .
F3 C24 C25 F4 -1.7(8) .
C23 C24 C25 C26 1.8(8) .
F3 C24 C25 C26 -179.4(4) .
C22 C21 C26 F5 -179.0(4) .
C5 C21 C26 F5 -1.5(7) .
C22 C21 C26 C25 0.5(7) .
C5 C21 C26 C25 178.0(4) .
C24 C25 C26 F5 178.1(5) .
F4 C25 C26 F5 0.4(7) .
C24 C25 C26 C21 -1.4(8) .
F4 C25 C26 C21 -179.1(4) .
C11 C10 C27 C28 -110.2(5) .
C9 C10 C27 C28 72.1(6) .
C11 C10 C27 C32 74.8(6) .
C9 C10 C27 C32 -102.9(5) .
C32 C27 C28 F6 179.4(4) .
C10 C27 C28 F6 4.1(7) .
C32 C27 C28 C29 -0.5(8) .
C10 C27 C28 C29 -175.8(5) .
C27 C28 C29 F7 -178.8(5) .
F6 C28 C29 F7 1.2(8) .
C27 C28 C29 C30 -0.7(9) .
F6 C28 C29 C30 179.3(5) .
F7 C29 C30 C31 179.8(6) .
C28 C29 C30 C31 1.7(10) .
F7 C29 C30 F8 -1.8(9) .
C28 C29 C30 F8 -179.9(5) .
F8 C30 C31 F9 -1.4(9) .
C29 C30 C31 F9 176.9(6) .
F8 C30 C31 C32 -179.7(5) .
C29 C30 C31 C32 -1.4(10) .
C30 C31 C32 F10 -179.4(6) .
F9 C31 C32 F10 2.2(7) .
C30 C31 C32 C27 0.1(8) .
F9 C31 C32 C27 -178.3(5) .
C28 C27 C32 F10 -179.7(4) .
C10 C27 C32 F10 -4.3(7) .
C28 C27 C32 C31 0.9(7) .
C10 C27 C32 C31 176.3(4) .
C14 C15 C33 C38 125.8(5) .
C17 C15 C33 C38 -51.3(6) .
C14 C15 C33 C34 -53.2(7) .
C17 C15 C33 C34 129.7(4) .
C38 C33 C34 F11 179.0(4) .
C15 C33 C34 F11 -2.0(6) .
C38 C33 C34 C35 -0.2(7) .
C15 C33 C34 C35 178.8(4) .
F11 C34 C35 F12 0.8(7) .
C33 C34 C35 F12 -180.0(4) .
F11 C34 C35 C36 -178.6(4) .
C33 C34 C35 C36 0.7(7) .
F12 C35 C36 F13 1.2(8) .
C34 C35 C36 F13 -179.4(4) .
F12 C35 C36 C37 179.3(5) .
C34 C35 C36 C37 -1.3(8) .
F13 C36 C37 F14 -0.1(8) .
C35 C36 C37 F14 -178.3(5) .
F13 C36 C37 C38 179.7(5) .
C35 C36 C37 C38 1.5(8) .
C34 C33 C38 F15 177.2(4) .
C15 C33 C38 F15 -1.9(7) .
C34 C33 C38 C37 0.4(7) .
C15 C33 C38 C37 -178.6(5) .
F14 C37 C38 F15 1.8(8) .
C36 C37 C38 F15 -178.0(5) .
F14 C37 C38 C33 178.7(5) .
C36 C37 C38 C33 -1.1(8) .
C1 C20 C39 C44 -128.5(5) .
C45 C20 C39 C44 -6.5(6) .
C19 C20 C39 C44 112.8(5) .
C1 C20 C39 C40 49.1(5) .
C45 C20 C39 C40 171.0(4) .
C19 C20 C39 C40 -69.7(5) .
C44 C39 C40 C41 -0.5(7) .
C20 C39 C40 C41 -178.2(4) .
C39 C40 C41 C42 -1.3(8) .
C40 C41 C42 C43 1.9(8) .
C41 C42 C43 C44 -0.6(8) .
C40 C39 C44 C43 1.8(7) .
C20 C39 C44 C43 179.3(4) .
C42 C43 C44 C39 -1.2(8) .
C1 C20 C45 C46 23.5(6) .
C19 C20 C45 C46 142.0(5) .
C39 C20 C45 C46 -98.0(5) .
C1 C20 C45 C50 -159.3(4) .
C19 C20 C45 C50 -40.8(5) .
C39 C20 C45 C50 79.2(5) .
C50 C45 C46 C47 1.0(9) .
C20 C45 C46 C47 178.3(6) .
C45 C46 C47 C48 -0.2(11) .
C46 C47 C48 C49 -1.1(13) .
C47 C48 C49 C50 1.4(12) .
C48 C49 C50 C45 -0.5(9) .
C46 C45 C50 C49 -0.7(8) .
C20 C45 C50 C49 -178.0(5) .
C51 C52 C53 C54 177.9(16) .
C52 C53 C54 C55 169.4(19) .
C53 C54 C55 C56 172.8(19) .
C57 C58 C59 C59 176(3) 2_655
